data_4109149
loop_
_publ_author_name
'Richard D. Adams'
'Burjor Captain'
'Lei Zhu'

_publ_section_title
;
 Facile Activation of Hydrogen by an Unsaturated Platinum-Osmium Cluster
 Complex
;
_journal_name_full 'Journal of the American Chemical Society'
_journal_page_first 2454
_journal_page_last 2455
_journal_paper_doi 10.1021/ja0688272
_journal_volume 129
_journal_year 2007
_chemical_formula_sum 'C34 H56 O10 Os3 P2 Pt2'
_chemical_formula_weight 1647.51
_chemical_name_systematic
; 
 ? 
;
_space_group_IT_number 14
_symmetry_cell_setting monoclinic
_symmetry_space_group_name_Hall '-P 2ybc'
_symmetry_space_group_name_H-M 'P 1 21/c 1'
_atom_sites_solution_hydrogens geom
_atom_sites_solution_primary direct
_atom_sites_solution_secondary difmap
_audit_creation_method SHELXL-97
_cell_angle_alpha 90.00
_cell_angle_beta 105.6500(10)
_cell_angle_gamma 90.00
_cell_formula_units_Z 8
_cell_length_a 27.9635(10)
_cell_length_b 20.7892(7)
_cell_length_c 15.4264(6)
_cell_measurement_reflns_used 9622
_cell_measurement_temperature 100(2)
_cell_measurement_theta_max 28.23
_cell_measurement_theta_min 2.39
_cell_volume 8635.5(5)
_computing_cell_refinement 'SAINT+  V6.45 (Bruker, 2003)'
_computing_data_collection 'SMART V5.632 (Bruker, 2005)'
_computing_data_reduction 'SAINT+  V6.45'
_computing_molecular_graphics 'SHELXTL V6.1 (Sheldrick, 2000)'
_computing_publication_material 'SHELXTL V6.1'
_computing_structure_refinement 'SHELXL-97 (Sheldrick, 1990)'
_computing_structure_solution 'SHELXS-97 (Sheldrick, 1990)'
_diffrn_ambient_temperature 100(2)
_diffrn_measured_fraction_theta_full 1.000
_diffrn_measured_fraction_theta_max 1.000
_diffrn_measurement_device_type 'Bruker SMART APEX CCD diffractometer'
_diffrn_measurement_method 'omega scans'
_diffrn_radiation_monochromator graphite
_diffrn_radiation_source 'fine-focus sealed tube'
_diffrn_radiation_type MoK\a
_diffrn_radiation_wavelength 0.71073
_diffrn_reflns_av_R_equivalents 0.0775
_diffrn_reflns_av_sigmaI/netI 0.0619
_diffrn_reflns_limit_h_max 33
_diffrn_reflns_limit_h_min -33
_diffrn_reflns_limit_k_max 24
_diffrn_reflns_limit_k_min -24
_diffrn_reflns_limit_l_max 18
_diffrn_reflns_limit_l_min -18
_diffrn_reflns_number 68588
_diffrn_reflns_theta_full 25.03
_diffrn_reflns_theta_max 25.03
_diffrn_reflns_theta_min 1.24
_diffrn_standards_decay_% <1
_exptl_absorpt_coefficient_mu 15.376
_exptl_absorpt_correction_T_max 1.000
_exptl_absorpt_correction_T_min 0.509
_exptl_absorpt_correction_type multi-scan
_exptl_absorpt_process_details '(SADABS, Bruker, 1997)'
_exptl_crystal_colour dark
_exptl_crystal_density_diffrn 2.534
_exptl_crystal_description plate
_exptl_crystal_F_000 6032
_exptl_crystal_size_max 0.16
_exptl_crystal_size_mid 0.06
_exptl_crystal_size_min 0.01
_refine_diff_density_max 2.807
_refine_diff_density_min -2.047
_refine_diff_density_rms 0.302
_refine_ls_extinction_method none
_refine_ls_goodness_of_fit_ref 1.015
_refine_ls_hydrogen_treatment mixed
_refine_ls_matrix_type full
_refine_ls_number_parameters 916
_refine_ls_number_reflns 15258
_refine_ls_number_restraints 8
_refine_ls_restrained_S_all 1.015
_refine_ls_R_factor_all 0.0589
_refine_ls_R_factor_gt 0.0394
_refine_ls_shift/su_max 0.002
_refine_ls_shift/su_mean 0.000
_refine_ls_structure_factor_coef Fsqd
_refine_ls_weighting_details 'calc w=1/[\s^2^(Fo^2^)+(0.0434P)^2^+0.0000P] where P=(Fo^2^+2Fc^2^)/3'
_refine_ls_weighting_scheme calc
_refine_ls_wR_factor_gt 0.0854
_refine_ls_wR_factor_ref 0.0943
_reflns_number_gt 11839
_reflns_number_total 15258
_reflns_threshold_expression >2sigma(I)
_cod_data_source_file ja0688272si20061210_054600.cif
_cod_data_source_block p21c
_cod_database_code 4109149

loop_
_symmetry_equiv_pos_as_xyz
'x, y, z'
'-x, y+1/2, -z+1/2'
'-x, -y, -z'
'x, -y-1/2, z-1/2'

loop_
_atom_site_label
_atom_site_type_symbol
_atom_site_fract_x
_atom_site_fract_y
_atom_site_fract_z
_atom_site_U_iso_or_equiv
_atom_site_adp_type
_atom_site_occupancy
_atom_site_symmetry_multiplicity
_atom_site_calc_flag
_atom_site_refinement_flags
Pt1 Pt 0.185755(17) 0.44856(2) 0.74813(3) 0.01300(10) Uani 1 1 d .
Pt2 Pt 0.045956(17) 0.593680(19) 0.73787(3) 0.01317(10) Uani 1 1 d D
Pt3 Pt 0.434558(17) 0.07846(2) 0.71425(3) 0.01505(11) Uani 1 1 d .
Pt4 Pt 0.322281(17) -0.07322(2) 0.80922(3) 0.01584(11) Uani 1 1 d D
Os1 Os 0.072379(17) 0.48570(2) 0.85852(3) 0.01316(10) Uani 1 1 d D
Os2 Os 0.146224(17) 0.55760(2) 0.81478(3) 0.01277(10) Uani 1 1 d .
Os3 Os 0.089061(17) 0.485647(19) 0.67953(3) 0.01148(10) Uani 1 1 d D
Os4 Os 0.295235(18) 0.05077(2) 0.73023(3) 0.01483(11) Uani 1 1 d D
Os5 Os 0.389167(18) 0.03136(2) 0.84685(3) 0.01571(11) Uani 1 1 d .
Os6 Os 0.371986(17) -0.02621(2) 0.68305(3) 0.01410(11) Uani 1 1 d D
P1 P 0.25478(11) 0.38835(14) 0.7488(2) 0.0150(6) Uani 1 1 d .
P2 P -0.02155(12) 0.66386(14) 0.7426(2) 0.0155(6) Uani 1 1 d .
P3 P 0.48907(12) 0.14970(14) 0.6773(2) 0.0173(7) Uani 1 1 d .
P4 P 0.25722(12) -0.14603(13) 0.8188(2) 0.0161(7) Uani 1 1 d .
O11 O 0.0987(3) 0.5575(4) 1.0378(5) 0.027(2) Uani 1 1 d .
O12 O -0.0223(3) 0.4155(4) 0.8683(6) 0.027(2) Uani 1 1 d .
O13 O 0.1404(3) 0.3748(4) 0.9384(5) 0.026(2) Uani 1 1 d .
O14 O 0.1894(3) 0.0575(4) 0.6122(6) 0.030(2) Uani 1 1 d .
O15 O 0.2732(4) 0.1131(4) 0.8942(6) 0.039(3) Uani 1 1 d .
O16 O 0.3241(3) 0.1788(4) 0.6635(5) 0.023(2) Uani 1 1 d .
O21 O 0.1380(3) 0.6784(4) 0.9231(5) 0.0232(19) Uani 1 1 d .
O22 O 0.2062(3) 0.6145(4) 0.6937(5) 0.025(2) Uani 1 1 d .
O23 O 0.2292(3) 0.5138(4) 0.9744(5) 0.026(2) Uani 1 1 d .
O24 O 0.3704(4) 0.0185(4) 1.0313(6) 0.038(2) Uani 1 1 d .
O25 O 0.4009(3) 0.1753(4) 0.8831(6) 0.028(2) Uani 1 1 d .
O26 O 0.4965(4) -0.0178(4) 0.9058(6) 0.034(2) Uani 1 1 d .
O31 O -0.0089(3) 0.4375(4) 0.5582(5) 0.0234(19) Uani 1 1 d .
O32 O 0.1261(3) 0.5335(4) 0.5233(5) 0.0218(19) Uani 1 1 d .
O33 O 0.1210(3) 0.3481(3) 0.6543(5) 0.0189(18) Uani 1 1 d .
O34 O 0.4672(3) -0.1035(4) 0.7210(6) 0.033(2) Uani 1 1 d .
O35 O 0.3244(4) -0.1175(4) 0.5300(6) 0.037(2) Uani 1 1 d .
O36 O 0.3933(3) 0.0449(4) 0.5271(5) 0.0206(19) Uani 1 1 d .
O41 O 0.0870(3) 0.6596(4) 0.6003(6) 0.025(2) Uani 1 1 d .
O42 O 0.4165(4) -0.1409(4) 0.9051(7) 0.038(2) Uani 1 1 d .
C11 C 0.0889(5) 0.5306(5) 0.9708(8) 0.020(3) Uani 1 1 d .
C12 C 0.0135(5) 0.4420(5) 0.8660(8) 0.022(3) Uani 1 1 d .
C13 C 0.1157(5) 0.4174(6) 0.9073(8) 0.022(3) Uani 1 1 d .
C14 C 0.2289(5) 0.0534(5) 0.6533(8) 0.018(3) Uiso 1 1 d .
C15 C 0.2830(5) 0.0884(6) 0.8337(8) 0.025(3) Uani 1 1 d .
C16 C 0.3135(4) 0.1297(6) 0.6888(7) 0.018(3) Uani 1 1 d .
C21 C 0.1406(4) 0.6320(6) 0.8836(8) 0.020(3) Uani 1 1 d .
C22 C 0.1833(4) 0.5933(5) 0.7373(8) 0.015(2) Uani 1 1 d .
C23 C 0.1980(4) 0.5305(5) 0.9123(8) 0.018(3) Uani 1 1 d .
C24 C 0.3758(5) 0.0229(6) 0.9619(8) 0.022(3) Uani 1 1 d .
C25 C 0.3979(5) 0.1196(6) 0.8665(8) 0.022(3) Uani 1 1 d .
C26 C 0.4563(5) 0.0012(6) 0.8846(7) 0.018(3) Uani 1 1 d .
C31 C 0.0268(4) 0.4577(5) 0.6024(7) 0.012(2) Uani 1 1 d .
C32 C 0.1121(4) 0.5161(5) 0.5839(7) 0.017(3) Uani 1 1 d .
C33 C 0.1259(4) 0.4028(6) 0.6781(8) 0.018(3) Uani 1 1 d .
C34 C 0.4319(5) -0.0741(5) 0.7091(8) 0.018(3) Uani 1 1 d .
C35 C 0.3399(5) -0.0837(6) 0.5878(9) 0.027(3) Uani 1 1 d .
C36 C 0.3974(4) 0.0348(5) 0.6046(7) 0.015(2) Uiso 1 1 d .
C41 C 0.0716(5) 0.6352(6) 0.6528(8) 0.022(3) Uani 1 1 d .
C42 C 0.3813(5) -0.1156(6) 0.8662(8) 0.023(3) Uani 1 1 d .
C43 C 0.3087(5) 0.4493(5) 0.7724(8) 0.019(3) Uani 1 1 d .
C44 C 0.3599(5) 0.4200(6) 0.7997(9) 0.032(3) Uani 1 1 d .
H44A H 0.3848 0.4538 0.8044 0.048 Uiso 1 1 calc R
H44B H 0.3630 0.3884 0.7543 0.048 Uiso 1 1 calc R
H44C H 0.3650 0.3985 0.8581 0.048 Uiso 1 1 calc R
C45 C 0.3021(5) 0.4974(6) 0.8437(8) 0.024(3) Uani 1 1 d .
H45A H 0.3062 0.4751 0.9012 0.036 Uiso 1 1 calc R
H45B H 0.2689 0.5164 0.8245 0.036 Uiso 1 1 calc R
H45C H 0.3271 0.5315 0.8509 0.036 Uiso 1 1 calc R
C46 C 0.3021(5) 0.4914(6) 0.6865(8) 0.027(3) Uani 1 1 d .
H46A H 0.3264 0.5265 0.6990 0.041 Uiso 1 1 calc R
H46B H 0.2684 0.5095 0.6690 0.041 Uiso 1 1 calc R
H46C H 0.3072 0.4648 0.6373 0.041 Uiso 1 1 calc R
C47 C 0.2513(4) 0.3464(5) 0.6364(7) 0.017(3) Uani 1 1 d .
C48 C 0.3014(4) 0.3318(6) 0.6192(7) 0.020(3) Uani 1 1 d .
H48A H 0.2965 0.3037 0.5666 0.030 Uiso 1 1 calc R
H48B H 0.3229 0.3103 0.6720 0.030 Uiso 1 1 calc R
H48C H 0.3170 0.3721 0.6081 0.030 Uiso 1 1 calc R
C49 C 0.2223(5) 0.3914(5) 0.5610(8) 0.023(3) Uani 1 1 d .
H49A H 0.2434 0.4277 0.5547 0.035 Uiso 1 1 calc R
H49B H 0.1926 0.4074 0.5764 0.035 Uiso 1 1 calc R
H49C H 0.2123 0.3676 0.5042 0.035 Uiso 1 1 calc R
C50 C 0.2211(4) 0.2829(5) 0.6275(8) 0.020(3) Uani 1 1 d .
H50A H 0.2115 0.2691 0.5645 0.030 Uiso 1 1 calc R
H50B H 0.1912 0.2902 0.6478 0.030 Uiso 1 1 calc R
H50C H 0.2415 0.2495 0.6648 0.030 Uiso 1 1 calc R
C51 C 0.2678(5) 0.3254(5) 0.8414(8) 0.020(3) Uani 1 1 d .
C52 C 0.3085(4) 0.2757(5) 0.8406(8) 0.021(3) Uani 1 1 d .
H52A H 0.3406 0.2976 0.8508 0.032 Uiso 1 1 calc R
H52B H 0.3005 0.2539 0.7821 0.032 Uiso 1 1 calc R
H52C H 0.3103 0.2440 0.8884 0.032 Uiso 1 1 calc R
C53 C 0.2810(4) 0.3604(6) 0.9336(7) 0.019(3) Uani 1 1 d .
H53A H 0.2790 0.3299 0.9809 0.029 Uiso 1 1 calc R
H53B H 0.2575 0.3957 0.9317 0.029 Uiso 1 1 calc R
H53C H 0.3148 0.3776 0.9463 0.029 Uiso 1 1 calc R
C54 C 0.2186(4) 0.2890(5) 0.8370(8) 0.021(3) Uani 1 1 d .
H54A H 0.2112 0.2593 0.7858 0.032 Uiso 1 1 calc R
H54B H 0.1914 0.3201 0.8296 0.032 Uiso 1 1 calc R
H54C H 0.2221 0.2647 0.8928 0.032 Uiso 1 1 calc R
C55 C -0.0607(4) 0.6353(5) 0.8193(7) 0.017(3) Uani 1 1 d .
C56 C -0.0889(5) 0.5740(5) 0.7795(8) 0.022(3) Uani 1 1 d .
H56A H -0.0659 0.5438 0.7631 0.033 Uiso 1 1 calc R
H56B H -0.1155 0.5851 0.7257 0.033 Uiso 1 1 calc R
H56C H -0.1033 0.5541 0.8242 0.033 Uiso 1 1 calc R
C57 C -0.0275(5) 0.6164(6) 0.9130(7) 0.023(3) Uani 1 1 d .
H57A H -0.0475 0.5938 0.9467 0.035 Uiso 1 1 calc R
H57B H -0.0132 0.6553 0.9458 0.035 Uiso 1 1 calc R
H57C H -0.0007 0.5882 0.9059 0.035 Uiso 1 1 calc R
C58 C -0.0984(5) 0.6855(6) 0.8346(8) 0.023(3) Uani 1 1 d .
H58A H -0.1222 0.6959 0.7770 0.035 Uiso 1 1 calc R
H58B H -0.0807 0.7247 0.8606 0.035 Uiso 1 1 calc R
H58C H -0.1162 0.6679 0.8759 0.035 Uiso 1 1 calc R
C59 C 0.0030(5) 0.7488(6) 0.7783(8) 0.022(3) Uani 1 1 d .
C60 C 0.0248(5) 0.7500(6) 0.8828(8) 0.026(3) Uani 1 1 d .
H60A H 0.0455 0.7883 0.9002 0.039 Uiso 1 1 calc R
H60B H 0.0449 0.7114 0.9021 0.039 Uiso 1 1 calc R
H60C H -0.0025 0.7510 0.9115 0.039 Uiso 1 1 calc R
C61 C -0.0362(4) 0.8010(6) 0.7514(8) 0.023(3) Uani 1 1 d .
H61A H -0.0223 0.8421 0.7775 0.034 Uiso 1 1 calc R
H61B H -0.0648 0.7898 0.7737 0.034 Uiso 1 1 calc R
H61C H -0.0468 0.8046 0.6857 0.034 Uiso 1 1 calc R
C62 C 0.0471(4) 0.7642(5) 0.7397(9) 0.023(3) Uani 1 1 d .
H62A H 0.0371 0.7581 0.6743 0.035 Uiso 1 1 calc R
H62B H 0.0749 0.7354 0.7667 0.035 Uiso 1 1 calc R
H62C H 0.0575 0.8089 0.7535 0.035 Uiso 1 1 calc R
C63 C -0.0640(5) 0.6675(5) 0.6227(8) 0.019(3) Uani 1 1 d .
C64 C -0.1158(5) 0.6946(6) 0.6116(9) 0.030(3) Uani 1 1 d .
H64A H -0.1320 0.7014 0.5475 0.045 Uiso 1 1 calc R
H64B H -0.1135 0.7357 0.6437 0.045 Uiso 1 1 calc R
H64C H -0.1354 0.6642 0.6364 0.045 Uiso 1 1 calc R
C65 C -0.0389(5) 0.7068(6) 0.5616(8) 0.026(3) Uani 1 1 d .
H65A H -0.0602 0.7063 0.4996 0.038 Uiso 1 1 calc R
H65B H -0.0067 0.6877 0.5633 0.038 Uiso 1 1 calc R
H65C H -0.0341 0.7513 0.5832 0.038 Uiso 1 1 calc R
C66 C -0.0695(5) 0.5988(6) 0.5837(9) 0.029(3) Uani 1 1 d .
H66A H -0.0883 0.5724 0.6156 0.043 Uiso 1 1 calc R
H66B H -0.0365 0.5799 0.5912 0.043 Uiso 1 1 calc R
H66C H -0.0871 0.6003 0.5196 0.043 Uiso 1 1 calc R
C67 C 0.4573(4) 0.2294(6) 0.6339(8) 0.021(3) Uani 1 1 d .
C68 C 0.4406(5) 0.2627(5) 0.7108(8) 0.024(3) Uani 1 1 d .
H68A H 0.4697 0.2807 0.7546 0.036 Uiso 1 1 calc R
H68B H 0.4244 0.2312 0.7407 0.036 Uiso 1 1 calc R
H68C H 0.4172 0.2974 0.6858 0.036 Uiso 1 1 calc R
C69 C 0.4085(5) 0.2141(6) 0.5588(8) 0.028(3) Uani 1 1 d .
H69A H 0.3887 0.2534 0.5432 0.042 Uiso 1 1 calc R
H69B H 0.3893 0.1815 0.5808 0.042 Uiso 1 1 calc R
H69C H 0.4170 0.1977 0.5052 0.042 Uiso 1 1 calc R
C70 C 0.4880(5) 0.2773(6) 0.5963(8) 0.028(3) Uani 1 1 d .
H70A H 0.4681 0.3157 0.5746 0.041 Uiso 1 1 calc R
H70B H 0.4981 0.2574 0.5464 0.041 Uiso 1 1 calc R
H70C H 0.5176 0.2895 0.6439 0.041 Uiso 1 1 calc R
C71 C 0.5394(4) 0.1649(6) 0.7872(8) 0.021(3) Uani 1 1 d .
C72 C 0.5715(4) 0.2263(6) 0.7896(8) 0.024(3) Uani 1 1 d .
H72A H 0.5509 0.2646 0.7883 0.036 Uiso 1 1 calc R
H72B H 0.5850 0.2266 0.7371 0.036 Uiso 1 1 calc R
H72C H 0.5989 0.2264 0.8448 0.036 Uiso 1 1 calc R
C73 C 0.5736(5) 0.1057(6) 0.8124(9) 0.028(3) Uani 1 1 d .
H73A H 0.5960 0.1116 0.8728 0.042 Uiso 1 1 calc R
H73B H 0.5932 0.1008 0.7688 0.042 Uiso 1 1 calc R
H73C H 0.5533 0.0671 0.8114 0.042 Uiso 1 1 calc R
C74 C 0.5146(5) 0.1698(6) 0.8640(8) 0.030(3) Uani 1 1 d .
H74A H 0.5400 0.1768 0.9209 0.044 Uiso 1 1 calc R
H74B H 0.4966 0.1299 0.8675 0.044 Uiso 1 1 calc R
H74C H 0.4912 0.2060 0.8527 0.044 Uiso 1 1 calc R
C75 C 0.5214(5) 0.1180(6) 0.5915(8) 0.026(3) Uani 1 1 d .
C76 C 0.4877(5) 0.1242(6) 0.4933(8) 0.029(3) Uani 1 1 d .
H76A H 0.4831 0.1698 0.4769 0.043 Uiso 1 1 calc R
H76B H 0.4553 0.1045 0.4892 0.043 Uiso 1 1 calc R
H76C H 0.5035 0.1023 0.4520 0.043 Uiso 1 1 calc R
C77 C 0.5713(5) 0.1511(7) 0.5943(9) 0.033(3) Uani 1 1 d .
H77A H 0.5959 0.1403 0.6509 0.050 Uiso 1 1 calc R
H77B H 0.5666 0.1978 0.5902 0.050 Uiso 1 1 calc R
H77C H 0.5831 0.1361 0.5435 0.050 Uiso 1 1 calc R
C78 C 0.5296(5) 0.0453(6) 0.6075(9) 0.031(3) Uani 1 1 d .
H78A H 0.5499 0.0288 0.5697 0.046 Uiso 1 1 calc R
H78B H 0.4974 0.0232 0.5919 0.046 Uiso 1 1 calc R
H78C H 0.5466 0.0374 0.6709 0.046 Uiso 1 1 calc R
C79 C 0.2195(5) -0.1710(5) 0.7015(8) 0.023(3) Uani 1 1 d .
C80 C 0.2127(5) -0.1115(6) 0.6380(9) 0.033(3) Uani 1 1 d .
H80A H 0.1954 -0.1246 0.5764 0.050 Uiso 1 1 calc R
H80B H 0.2453 -0.0937 0.6390 0.050 Uiso 1 1 calc R
H80C H 0.1930 -0.0787 0.6584 0.050 Uiso 1 1 calc R
C81 C 0.2488(6) -0.2199(6) 0.6612(9) 0.038(4) Uani 1 1 d .
H81A H 0.2488 -0.2617 0.6906 0.057 Uiso 1 1 calc R
H81B H 0.2830 -0.2048 0.6708 0.057 Uiso 1 1 calc R
H81C H 0.2331 -0.2243 0.5965 0.057 Uiso 1 1 calc R
C82 C 0.1689(5) -0.2001(6) 0.6965(8) 0.032(3) Uani 1 1 d .
H82A H 0.1531 -0.2137 0.6346 0.048 Uiso 1 1 calc R
H82B H 0.1480 -0.1679 0.7151 0.048 Uiso 1 1 calc R
H82C H 0.1731 -0.2374 0.7368 0.048 Uiso 1 1 calc R
C83 C 0.2836(5) -0.2223(6) 0.8851(8) 0.021(3) Uiso 1 1 d .
C84 C 0.3249(5) -0.2519(6) 0.8481(10) 0.035(3) Uani 1 1 d .
H84A H 0.3490 -0.2185 0.8444 0.053 Uiso 1 1 calc R
H84B H 0.3101 -0.2698 0.7880 0.053 Uiso 1 1 calc R
H84C H 0.3417 -0.2862 0.8885 0.053 Uiso 1 1 calc R
C85 C 0.2439(5) -0.2748(5) 0.8815(9) 0.026(3) Uani 1 1 d .
H85A H 0.2584 -0.3098 0.9226 0.038 Uiso 1 1 calc R
H85B H 0.2323 -0.2915 0.8200 0.038 Uiso 1 1 calc R
H85C H 0.2158 -0.2562 0.8995 0.038 Uiso 1 1 calc R
C86 C 0.3063(5) -0.2031(6) 0.9836(9) 0.035(4) Uani 1 1 d .
H86A H 0.3265 -0.2386 1.0158 0.052 Uiso 1 1 calc R
H86B H 0.2796 -0.1935 1.0119 0.052 Uiso 1 1 calc R
H86C H 0.3271 -0.1649 0.9862 0.052 Uiso 1 1 calc R
C87 C 0.2157(5) -0.1032(5) 0.8794(8) 0.022(3) Uani 1 1 d .
C88 C 0.1817(5) -0.1484(6) 0.9184(9) 0.031(3) Uani 1 1 d .
H88A H 0.2022 -0.1726 0.9695 0.047 Uiso 1 1 calc R
H88B H 0.1642 -0.1784 0.8716 0.047 Uiso 1 1 calc R
H88C H 0.1574 -0.1224 0.9384 0.047 Uiso 1 1 calc R
C89 C 0.2481(5) -0.0635(6) 0.9582(10) 0.034(4) Uani 1 1 d .
H89A H 0.2645 -0.0288 0.9343 0.051 Uiso 1 1 calc R
H89B H 0.2733 -0.0915 0.9967 0.051 Uiso 1 1 calc R
H89C H 0.2271 -0.0452 0.9936 0.051 Uiso 1 1 calc R
C90 C 0.1814(5) -0.0547(6) 0.8162(9) 0.029(3) Uani 1 1 d .
H90A H 0.1582 -0.0360 0.8468 0.044 Uiso 1 1 calc R
H90B H 0.1627 -0.0769 0.7615 0.044 Uiso 1 1 calc R
H90C H 0.2015 -0.0205 0.8001 0.044 Uiso 1 1 calc R
H4 H 0.2722(9) -0.024(2) 0.755(6) 0.020 Uiso 1 1 d D
H2 H 0.0246(14) 0.538(3) 0.805(6) 0.020 Uiso 1 1 d D
H3 H 0.3133(18) 0.009(4) 0.646(2) 0.020 Uiso 1 1 d D
H1 H 0.055(3) 0.455(4) 0.750(2) 0.020 Uiso 1 1 d D

loop_
_atom_site_aniso_label
_atom_site_aniso_U_11
_atom_site_aniso_U_22
_atom_site_aniso_U_33
_atom_site_aniso_U_23
_atom_site_aniso_U_13
_atom_site_aniso_U_12
Pt1 0.0155(2) 0.0077(2) 0.0166(2) 0.00002(17) 0.00557(19) 0.00089(18)
Pt2 0.0179(2) 0.0073(2) 0.0160(2) 0.00097(17) 0.00739(19) 0.00208(18)
Pt3 0.0186(2) 0.0099(2) 0.0172(2) -0.00072(17) 0.0058(2) -0.00136(18)
Pt4 0.0186(3) 0.0096(2) 0.0205(2) 0.00269(17) 0.0073(2) 0.00052(18)
Os1 0.0183(2) 0.0086(2) 0.0141(2) 0.00131(17) 0.00700(19) 0.00080(18)
Os2 0.0160(2) 0.0072(2) 0.0159(2) -0.00148(17) 0.00586(19) -0.00058(18)
Os3 0.0154(2) 0.0063(2) 0.0139(2) 0.00031(16) 0.00599(19) 0.00100(17)
Os4 0.0193(3) 0.0089(2) 0.0177(2) 0.00081(17) 0.0075(2) 0.00105(18)
Os5 0.0206(3) 0.0117(2) 0.0158(2) -0.00082(17) 0.0067(2) -0.00077(19)
Os6 0.0189(3) 0.0079(2) 0.0172(2) -0.00139(17) 0.0077(2) -0.00076(18)
P1 0.0164(16) 0.0121(15) 0.0168(16) 0.0004(12) 0.0049(13) 0.0035(12)
P2 0.0208(17) 0.0117(15) 0.0152(16) 0.0010(12) 0.0071(13) 0.0041(13)
P3 0.0182(17) 0.0123(15) 0.0220(17) -0.0001(12) 0.0065(14) -0.0031(13)
P4 0.0210(17) 0.0084(14) 0.0203(16) 0.0000(12) 0.0077(14) -0.0010(12)
O11 0.034(6) 0.029(5) 0.020(5) -0.008(4) 0.011(4) 0.000(4)
O12 0.026(5) 0.033(5) 0.026(5) 0.001(4) 0.013(4) -0.004(4)
O13 0.026(5) 0.024(5) 0.025(5) 0.008(4) 0.005(4) 0.012(4)
O14 0.033(6) 0.024(5) 0.032(5) 0.004(4) 0.010(5) 0.004(4)
O15 0.057(7) 0.030(5) 0.042(6) -0.004(5) 0.035(6) -0.006(5)
O16 0.033(5) 0.008(4) 0.032(5) -0.002(4) 0.015(4) -0.001(4)
O21 0.017(5) 0.026(5) 0.027(5) -0.005(4) 0.007(4) -0.002(4)
O22 0.037(6) 0.018(5) 0.021(5) 0.003(4) 0.010(4) -0.003(4)
O23 0.030(5) 0.033(5) 0.017(5) -0.004(4) 0.008(4) 0.004(4)
O24 0.055(7) 0.043(6) 0.022(5) -0.002(4) 0.020(5) -0.002(5)
O25 0.035(6) 0.022(5) 0.030(5) -0.010(4) 0.015(4) 0.000(4)
O26 0.032(6) 0.037(6) 0.030(5) -0.002(4) 0.006(5) 0.004(5)
O31 0.023(5) 0.019(5) 0.023(5) 0.002(4) -0.003(4) -0.003(4)
O32 0.032(5) 0.016(4) 0.022(5) 0.001(3) 0.014(4) 0.000(4)
O33 0.024(5) 0.010(4) 0.024(5) -0.006(3) 0.008(4) 0.001(4)
O34 0.031(6) 0.029(5) 0.044(6) 0.006(4) 0.016(5) 0.018(4)
O35 0.046(7) 0.030(5) 0.035(6) -0.013(5) 0.012(5) -0.010(5)
O36 0.032(5) 0.016(4) 0.013(4) 0.000(3) 0.003(4) -0.008(4)
O41 0.039(6) 0.019(5) 0.026(5) 0.010(4) 0.020(4) 0.009(4)
O42 0.034(6) 0.030(5) 0.050(6) 0.016(5) 0.010(5) 0.012(5)
C11 0.023(7) 0.012(6) 0.026(7) 0.008(5) 0.006(6) 0.008(5)
C12 0.040(8) 0.010(6) 0.022(7) 0.003(5) 0.017(6) 0.000(6)
C13 0.031(8) 0.021(7) 0.015(6) 0.001(5) 0.010(6) 0.003(6)
C15 0.037(8) 0.017(6) 0.021(7) 0.009(5) 0.010(6) -0.006(6)
C16 0.020(7) 0.020(7) 0.017(6) -0.005(5) 0.009(5) -0.006(5)
C21 0.014(6) 0.019(7) 0.027(7) 0.003(5) 0.006(6) -0.003(5)
C22 0.011(6) 0.011(6) 0.023(6) -0.005(5) 0.005(5) 0.005(5)
C23 0.016(6) 0.011(6) 0.028(7) -0.011(5) 0.007(6) -0.008(5)
C24 0.027(7) 0.019(7) 0.022(7) -0.001(5) 0.009(6) -0.010(6)
C25 0.023(7) 0.016(7) 0.030(7) -0.003(5) 0.013(6) -0.004(5)
C26 0.020(7) 0.022(7) 0.013(6) -0.003(5) 0.009(5) -0.004(5)
C31 0.018(6) 0.008(5) 0.009(5) 0.005(4) 0.001(5) 0.001(5)
C32 0.021(7) 0.013(6) 0.017(6) -0.004(5) 0.007(5) -0.011(5)
C33 0.013(6) 0.021(7) 0.018(6) 0.002(5) -0.001(5) -0.004(5)
C34 0.022(7) 0.014(6) 0.024(7) 0.000(5) 0.015(6) 0.001(5)
C35 0.032(8) 0.019(7) 0.037(8) -0.006(6) 0.024(7) -0.005(6)
C41 0.030(8) 0.020(7) 0.018(7) 0.005(5) 0.010(6) 0.017(6)
C42 0.015(7) 0.028(7) 0.030(7) 0.000(6) 0.014(6) -0.011(6)
C43 0.029(7) 0.007(6) 0.023(7) 0.005(5) 0.010(6) 0.003(5)
C44 0.042(9) 0.023(7) 0.037(8) -0.016(6) 0.020(7) -0.006(6)
C45 0.021(7) 0.016(6) 0.031(7) -0.002(5) 0.000(6) -0.005(5)
C46 0.037(8) 0.016(6) 0.035(8) -0.008(5) 0.020(7) -0.014(6)
C47 0.027(7) 0.007(5) 0.018(6) 0.003(5) 0.007(5) 0.002(5)
C48 0.028(7) 0.026(7) 0.008(6) 0.005(5) 0.006(5) 0.000(6)
C49 0.033(8) 0.014(6) 0.023(7) -0.001(5) 0.009(6) -0.002(5)
C50 0.022(7) 0.018(6) 0.023(7) -0.005(5) 0.012(6) -0.008(5)
C51 0.025(7) 0.012(6) 0.022(7) -0.005(5) 0.005(6) -0.008(5)
C52 0.024(7) 0.008(6) 0.027(7) 0.002(5) -0.002(6) 0.002(5)
C53 0.011(6) 0.031(7) 0.013(6) -0.005(5) -0.003(5) 0.001(5)
C54 0.026(7) 0.012(6) 0.025(7) 0.001(5) 0.005(6) -0.001(5)
C55 0.023(7) 0.014(6) 0.018(6) 0.000(5) 0.011(5) 0.003(5)
C56 0.029(7) 0.010(6) 0.036(8) -0.003(5) 0.022(6) -0.004(5)
C57 0.030(8) 0.029(7) 0.018(7) -0.003(5) 0.020(6) -0.001(6)
C58 0.033(8) 0.024(7) 0.015(6) -0.001(5) 0.008(6) 0.003(6)
C59 0.024(7) 0.017(6) 0.026(7) 0.001(5) 0.006(6) 0.003(5)
C60 0.035(8) 0.018(6) 0.026(7) -0.004(5) 0.011(6) -0.002(6)
C61 0.016(7) 0.020(7) 0.033(7) -0.002(5) 0.007(6) 0.004(5)
C62 0.024(7) 0.008(6) 0.042(8) -0.006(5) 0.015(6) -0.003(5)
C63 0.030(7) 0.011(6) 0.016(6) 0.005(5) 0.009(6) 0.001(5)
C64 0.034(8) 0.030(8) 0.029(8) 0.012(6) 0.014(7) 0.012(6)
C65 0.028(8) 0.023(7) 0.026(7) 0.007(5) 0.008(6) 0.012(6)
C66 0.031(8) 0.031(8) 0.028(7) -0.004(6) 0.015(6) 0.003(6)
C67 0.017(7) 0.019(6) 0.029(7) 0.003(5) 0.010(6) -0.005(5)
C68 0.047(9) 0.006(6) 0.024(7) 0.002(5) 0.019(6) 0.006(6)
C69 0.042(9) 0.015(6) 0.030(7) 0.000(5) 0.015(7) -0.003(6)
C70 0.032(8) 0.021(7) 0.028(7) -0.003(5) 0.006(6) -0.010(6)
C71 0.016(7) 0.023(7) 0.024(7) 0.000(5) 0.003(6) 0.003(5)
C72 0.019(7) 0.034(8) 0.016(6) -0.003(5) -0.001(6) -0.001(6)
C73 0.025(8) 0.021(7) 0.035(8) -0.003(6) 0.002(6) 0.002(6)
C74 0.035(8) 0.027(7) 0.025(7) 0.001(6) 0.003(6) 0.003(6)
C75 0.030(8) 0.022(7) 0.025(7) 0.002(5) 0.006(6) -0.003(6)
C76 0.032(8) 0.024(7) 0.031(8) -0.002(6) 0.009(6) -0.003(6)
C77 0.023(8) 0.042(9) 0.041(9) -0.004(7) 0.019(7) -0.003(6)
C78 0.030(8) 0.022(7) 0.041(8) -0.009(6) 0.011(7) 0.000(6)
C79 0.033(8) 0.012(6) 0.024(7) -0.004(5) 0.006(6) -0.008(5)
C80 0.032(8) 0.026(7) 0.041(9) 0.006(6) 0.008(7) -0.007(6)
C81 0.062(11) 0.021(7) 0.042(9) -0.014(6) 0.032(8) -0.003(7)
C82 0.029(8) 0.035(8) 0.024(7) 0.006(6) -0.006(6) -0.023(6)
C84 0.039(9) 0.017(7) 0.053(10) 0.009(6) 0.019(8) 0.007(6)
C85 0.032(8) 0.010(6) 0.035(8) 0.005(5) 0.008(6) -0.001(5)
C86 0.040(9) 0.020(7) 0.039(8) 0.019(6) 0.001(7) -0.009(6)
C87 0.022(7) 0.010(6) 0.038(8) -0.002(5) 0.017(6) 0.004(5)
C88 0.036(8) 0.019(7) 0.044(9) -0.009(6) 0.021(7) -0.003(6)
C89 0.041(9) 0.013(7) 0.058(10) -0.009(6) 0.030(8) -0.005(6)
C90 0.021(7) 0.021(7) 0.044(9) 0.000(6) 0.008(7) 0.010(6)

loop_
_atom_type_symbol
_atom_type_description
_atom_type_scat_dispersion_real
_atom_type_scat_dispersion_imag
_atom_type_scat_source
C C 0.0033 0.0016 'International Tables Vol C Tables 4.2.6.8 and 6.1.1.4'
H H 0.0000 0.0000 'International Tables Vol C Tables 4.2.6.8 and 6.1.1.4'
O O 0.0106 0.0060 'International Tables Vol C Tables 4.2.6.8 and 6.1.1.4'
P P 0.1023 0.0942 'International Tables Vol C Tables 4.2.6.8 and 6.1.1.4'
Os Os -1.2165 7.6030 'International Tables Vol C Tables 4.2.6.8 and 6.1.1.4'
Pt Pt -1.7033 8.3905 'International Tables Vol C Tables 4.2.6.8 and 6.1.1.4'

loop_
_geom_angle_atom_site_label_1
_geom_angle_atom_site_label_2
_geom_angle_atom_site_label_3
_geom_angle
C33 Pt1 P1 109.1(4)
C33 Pt1 Os3 47.2(3)
P1 Pt1 Os3 153.73(8)
C33 Pt1 Os2 103.2(3)
P1 Pt1 Os2 147.49(8)
Os3 Pt1 Os2 58.214(15)
C41 Pt2 P2 101.2(3)
C41 Pt2 Os3 82.3(3)
P2 Pt2 Os3 154.66(8)
C41 Pt2 Os2 83.8(4)
P2 Pt2 Os2 147.62(8)
Os3 Pt2 Os2 57.395(15)
C41 Pt2 Os1 137.2(3)
P2 Pt2 Os1 121.35(7)
Os3 Pt2 Os1 61.758(15)
Os2 Pt2 Os1 58.085(15)
C41 Pt2 H2 167(3)
P2 Pt2 H2 89.2(14)
Os3 Pt2 H2 85(3)
Os2 Pt2 H2 92.0(10)
Os1 Pt2 H2 34.7(7)
C36 Pt3 P3 108.5(3)
C36 Pt3 Os6 46.9(3)
P3 Pt3 Os6 153.73(8)
C36 Pt3 Os5 103.0(3)
P3 Pt3 Os5 148.09(8)
Os6 Pt3 Os5 57.974(15)
C42 Pt4 P4 105.2(4)
C42 Pt4 Os5 79.3(4)
P4 Pt4 Os5 160.60(7)
C42 Pt4 Os6 87.2(3)
P4 Pt4 Os6 140.76(7)
Os5 Pt4 Os6 57.241(15)
C42 Pt4 Os4 136.3(4)
P4 Pt4 Os4 118.41(8)
Os5 Pt4 Os4 58.594(16)
Os6 Pt4 Os4 61.492(15)
C42 Pt4 H4 171.9(8)
P4 Pt4 H4 82.9(8)
Os5 Pt4 H4 92.8(12)
Os6 Pt4 H4 87(2)
Os4 Pt4 H4 35.6(7)
C13 Os1 C11 91.9(5)
C13 Os1 C12 95.1(5)
C11 Os1 C12 100.4(5)
C13 Os1 Os2 93.6(4)
C11 Os1 Os2 86.7(4)
C12 Os1 Os2 168.6(4)
C13 Os1 Pt2 150.4(4)
C11 Os1 Pt2 99.3(3)
C12 Os1 Pt2 109.5(4)
Os2 Os1 Pt2 60.107(16)
C13 Os1 Os3 97.3(3)
C11 Os1 Os3 142.7(4)
C12 Os1 Os3 114.6(3)
Os2 Os1 Os3 56.744(15)
Pt2 Os1 Os3 57.896(14)
C13 Os1 H2 170(3)
C11 Os1 H2 95(3)
C12 Os1 H2 76.4(13)
Os2 Os1 H2 94.2(10)
Pt2 Os1 H2 34.8(7)
Os3 Os1 H2 81(2)
C13 Os1 H1 95(4)
C11 Os1 H1 172(3)
C12 Os1 H1 82.0(10)
Os2 Os1 H1 89.9(8)
Pt2 Os1 H1 73(3)
Os3 Os1 H1 33.2(8)
H2 Os1 H1 78(5)
C23 Os2 C21 87.6(5)
C23 Os2 C22 100.6(5)
C21 Os2 C22 99.9(5)
C23 Os2 Os3 128.3(3)
C21 Os2 Os3 139.2(4)
C22 Os2 Os3 92.3(3)
C23 Os2 Os1 96.2(3)
C21 Os2 Os1 97.1(3)
C22 Os2 Os1 156.5(3)
Os3 Os2 Os1 64.344(16)
C23 Os2 Pt1 76.0(3)
C21 Os2 Pt1 161.8(4)
C22 Os2 Pt1 75.8(3)
Os3 Os2 Pt1 59.072(15)
Os1 Os2 Pt1 92.640(17)
C23 Os2 Pt2 151.6(4)
C21 Os2 Pt2 78.3(4)
C22 Os2 Pt2 106.0(3)
Os3 Os2 Pt2 60.827(16)
Os1 Os2 Pt2 61.808(16)
Pt1 Os2 Pt2 119.89(2)
C32 Os3 C31 93.5(5)
C32 Os3 C33 89.7(5)
C31 Os3 C33 96.6(4)
C32 Os3 Os2 99.4(3)
C31 Os3 Os2 153.4(3)
C33 Os3 Os2 106.5(3)
C32 Os3 Pt1 83.4(4)
C31 Os3 Pt1 142.5(3)
C33 Os3 Pt1 46.1(3)
Os2 Os3 Pt1 62.714(16)
C32 Os3 Pt2 104.5(3)
C31 Os3 Pt2 92.6(3)
C33 Os3 Pt2 162.5(3)
Os2 Os3 Pt2 61.778(16)
Pt1 Os3 Pt2 124.48(2)
C32 Os3 Os1 157.1(3)
C31 Os3 Os1 103.7(3)
C33 Os3 Os1 102.9(3)
Os2 Os3 Os1 58.912(15)
Pt1 Os3 Os1 91.585(18)
Pt2 Os3 Os1 60.346(15)
C32 Os3 H1 167(2)
C31 Os3 H1 73.5(17)
C33 Os3 H1 93(3)
Os2 Os3 H1 92.0(8)
Pt1 Os3 H1 108(3)
Pt2 Os3 H1 75(3)
Os1 Os3 H1 33.1(8)
C16 Os4 C15 93.1(5)
C16 Os4 C14 94.0(5)
C15 Os4 C14 98.4(5)
C16 Os4 Os5 92.9(4)
C15 Os4 Os5 82.4(4)
C14 Os4 Os5 172.9(3)
C16 Os4 Pt4 149.9(4)
C15 Os4 Pt4 95.8(3)
C14 Os4 Pt4 113.0(3)
Os5 Os4 Pt4 59.985(16)
C16 Os4 Os6 96.2(3)
C15 Os4 Os6 138.5(4)
C14 Os4 Os6 121.0(3)
Os5 Os4 Os6 56.855(16)
Pt4 Os4 Os6 59.050(15)
C16 Os4 H4 172(2)
C15 Os4 H4 91(3)
C14 Os4 H4 79.1(13)
Os5 Os4 H4 93.9(12)
Pt4 Os4 H4 35.4(7)
Os6 Os4 H4 85(2)
C16 Os4 H3 91(3)
C15 Os4 H3 171.3(15)
C14 Os4 H3 88.8(11)
Os5 Os4 H3 89.8(9)
Pt4 Os4 H3 77(3)
Os6 Os4 H3 33.2(8)
H4 Os4 H3 85(5)
C25 Os5 C26 101.4(5)
C25 Os5 C24 89.4(5)
C26 Os5 C24 96.2(5)
C25 Os5 Os6 124.5(4)
C26 Os5 Os6 93.0(3)
C24 Os5 Os6 142.2(3)
C25 Os5 Os4 91.2(4)
C26 Os5 Os4 157.1(3)
C24 Os5 Os4 103.1(4)
Os6 Os5 Os4 64.142(17)
C25 Os5 Pt4 147.3(4)
C26 Os5 Pt4 110.6(3)
C24 Os5 Pt4 80.6(3)
Os6 Os5 Pt4 61.895(16)
Os4 Os5 Pt4 61.421(16)
C25 Os5 Pt3 73.4(4)
C26 Os5 Pt3 75.0(3)
C24 Os5 Pt3 158.3(4)
Os6 Os5 Pt3 59.104(16)
Os4 Os5 Pt3 90.666(18)
Pt4 Os5 Pt3 120.96(2)
C34 Os6 C35 92.2(5)
C34 Os6 C36 91.4(5)
C35 Os6 C36 95.8(5)
C34 Os6 Os5 96.3(3)
C35 Os6 Os5 156.2(4)
C36 Os6 Os5 106.2(3)
C34 Os6 Pt3 84.0(3)
C35 Os6 Pt3 140.4(4)
C36 Os6 Pt3 45.2(3)
Os5 Os6 Pt3 62.922(16)
C34 Os6 Pt4 103.9(3)
C35 Os6 Pt4 95.5(4)
C36 Os6 Pt4 160.6(3)
Os5 Os6 Pt4 60.863(16)
Pt3 Os6 Pt4 123.74(2)
C34 Os6 Os4 154.3(3)
C35 Os6 Os4 108.0(4)
C36 Os6 Os4 101.9(3)
Os5 Os6 Os4 59.003(16)
Pt3 Os6 Os4 89.909(18)
Pt4 Os6 Os4 59.458(15)
C34 Os6 H3 170.9(18)
C35 Os6 H3 78.6(19)
C36 Os6 H3 90(3)
Os5 Os6 H3 92.2(9)
Pt3 Os6 H3 103(3)
Pt4 Os6 H3 77(3)
Os4 Os6 H3 33.4(8)
C51 P1 C47 108.6(5)
C51 P1 C43 109.3(5)
C47 P1 C43 108.4(5)
C51 P1 Pt1 111.7(4)
C47 P1 Pt1 113.9(4)
C43 P1 Pt1 104.8(4)
C63 P2 C55 107.5(5)
C63 P2 C59 108.7(5)
C55 P2 C59 109.2(5)
C63 P2 Pt2 106.4(4)
C55 P2 Pt2 114.6(4)
C59 P2 Pt2 110.2(4)
C75 P3 C67 108.5(5)
C75 P3 C71 107.3(5)
C67 P3 C71 109.2(5)
C75 P3 Pt3 114.7(4)
C67 P3 Pt3 111.5(4)
C71 P3 Pt3 105.3(4)
C87 P4 C79 109.9(6)
C87 P4 C83 108.8(5)
C79 P4 C83 108.4(5)
C87 P4 Pt4 108.0(4)
C79 P4 Pt4 110.4(4)
C83 P4 Pt4 111.4(4)
O11 C11 Os1 179.9(12)
O12 C12 Os1 178.3(11)
O13 C13 Os1 177.0(11)
O14 C14 Os4 175.6(11)
O15 C15 Os4 176.2(12)
O16 C16 Os4 179.0(10)
O21 C21 Os2 177.3(10)
O22 C22 Os2 178.2(10)
O23 C23 Os2 177.9(10)
O24 C24 Os5 176.7(12)
O25 C25 Os5 174.8(10)
O26 C26 Os5 178.5(11)
O31 C31 Os3 175.8(9)
O32 C32 Os3 178.1(10)
O33 C33 Pt1 129.6(9)
O33 C33 Os3 143.6(9)
Pt1 C33 Os3 86.7(5)
O34 C34 Os6 177.1(11)
O35 C35 Os6 174.6(11)
O36 C36 Pt3 132.3(9)
O36 C36 Os6 139.7(9)
Pt3 C36 Os6 87.9(4)
O41 C41 Pt2 178.9(12)
O42 C42 Pt4 176.4(11)
C44 C43 C45 110.6(10)
C44 C43 C46 110.5(10)
C45 C43 C46 103.6(9)
C44 C43 P1 114.9(8)
C45 C43 P1 109.0(8)
C46 C43 P1 107.5(8)
C43 C44 H44A 109.5
C43 C44 H44B 109.5
H44A C44 H44B 109.5
C43 C44 H44C 109.5
H44A C44 H44C 109.5
H44B C44 H44C 109.5
C43 C45 H45A 109.5
C43 C45 H45B 109.5
H45A C45 H45B 109.5
C43 C45 H45C 109.5
H45A C45 H45C 109.5
H45B C45 H45C 109.5
C43 C46 H46A 109.5
C43 C46 H46B 109.5
H46A C46 H46B 109.5
C43 C46 H46C 109.5
H46A C46 H46C 109.5
H46B C46 H46C 109.5
C48 C47 C49 108.2(9)
C48 C47 C50 108.7(9)
C49 C47 C50 106.5(10)
C48 C47 P1 115.0(8)
C49 C47 P1 107.0(7)
C50 C47 P1 111.0(7)
C47 C48 H48A 109.5
C47 C48 H48B 109.5
H48A C48 H48B 109.5
C47 C48 H48C 109.5
H48A C48 H48C 109.5
H48B C48 H48C 109.5
C47 C49 H49A 109.5
C47 C49 H49B 109.5
H49A C49 H49B 109.5
C47 C49 H49C 109.5
H49A C49 H49C 109.5
H49B C49 H49C 109.5
C47 C50 H50A 109.5
C47 C50 H50B 109.5
H50A C50 H50B 109.5
C47 C50 H50C 109.5
H50A C50 H50C 109.5
H50B C50 H50C 109.5
C52 C51 C53 109.2(10)
C52 C51 C54 108.7(9)
C53 C51 C54 104.9(9)
C52 C51 P1 116.6(8)
C53 C51 P1 108.4(8)
C54 C51 P1 108.3(8)
C51 C52 H52A 109.5
C51 C52 H52B 109.5
H52A C52 H52B 109.5
C51 C52 H52C 109.5
H52A C52 H52C 109.5
H52B C52 H52C 109.5
C51 C53 H53A 109.5
C51 C53 H53B 109.5
H53A C53 H53B 109.5
C51 C53 H53C 109.5
H53A C53 H53C 109.5
H53B C53 H53C 109.5
C51 C54 H54A 109.5
C51 C54 H54B 109.5
H54A C54 H54B 109.5
C51 C54 H54C 109.5
H54A C54 H54C 109.5
H54B C54 H54C 109.5
C56 C55 C57 106.2(9)
C56 C55 C58 108.9(10)
C57 C55 C58 106.9(9)
C56 C55 P2 109.2(7)
C57 C55 P2 110.9(8)
C58 C55 P2 114.4(8)
C55 C56 H56A 109.5
C55 C56 H56B 109.5
H56A C56 H56B 109.5
C55 C56 H56C 109.5
H56A C56 H56C 109.5
H56B C56 H56C 109.5
C55 C57 H57A 109.5
C55 C57 H57B 109.5
H57A C57 H57B 109.5
C55 C57 H57C 109.5
H57A C57 H57C 109.5
H57B C57 H57C 109.5
C55 C58 H58A 109.5
C55 C58 H58B 109.5
H58A C58 H58B 109.5
C55 C58 H58C 109.5
H58A C58 H58C 109.5
H58B C58 H58C 109.5
C61 C59 C62 109.9(10)
C61 C59 C60 108.8(10)
C62 C59 C60 105.4(10)
C61 C59 P2 113.8(9)
C62 C59 P2 109.9(8)
C60 C59 P2 108.7(8)
C59 C60 H60A 109.5
C59 C60 H60B 109.5
H60A C60 H60B 109.5
C59 C60 H60C 109.5
H60A C60 H60C 109.5
H60B C60 H60C 109.5
C59 C61 H61A 109.5
C59 C61 H61B 109.5
H61A C61 H61B 109.5
C59 C61 H61C 109.5
H61A C61 H61C 109.5
H61B C61 H61C 109.5
C59 C62 H62A 109.5
C59 C62 H62B 109.5
H62A C62 H62B 109.5
C59 C62 H62C 109.5
H62A C62 H62C 109.5
H62B C62 H62C 109.5
C64 C63 C66 107.9(10)
C64 C63 C65 108.1(9)
C66 C63 C65 105.4(9)
C64 C63 P2 116.6(8)
C66 C63 P2 108.1(8)
C65 C63 P2 110.2(8)
C63 C64 H64A 109.5
C63 C64 H64B 109.5
H64A C64 H64B 109.5
C63 C64 H64C 109.5
H64A C64 H64C 109.5
H64B C64 H64C 109.5
C63 C65 H65A 109.5
C63 C65 H65B 109.5
H65A C65 H65B 109.5
C63 C65 H65C 109.5
H65A C65 H65C 109.5
H65B C65 H65C 109.5
C63 C66 H66A 109.5
C63 C66 H66B 109.5
H66A C66 H66B 109.5
C63 C66 H66C 109.5
H66A C66 H66C 109.5
H66B C66 H66C 109.5
C70 C67 C68 108.3(10)
C70 C67 C69 108.6(10)
C68 C67 C69 106.0(10)
C70 C67 P3 116.2(9)
C68 C67 P3 109.0(8)
C69 C67 P3 108.2(8)
C67 C68 H68A 109.5
C67 C68 H68B 109.5
H68A C68 H68B 109.5
C67 C68 H68C 109.5
H68A C68 H68C 109.5
H68B C68 H68C 109.5
C67 C69 H69A 109.5
C67 C69 H69B 109.5
H69A C69 H69B 109.5
C67 C69 H69C 109.5
H69A C69 H69C 109.5
H69B C69 H69C 109.5
C67 C70 H70A 109.5
C67 C70 H70B 109.5
H70A C70 H70B 109.5
C67 C70 H70C 109.5
H70A C70 H70C 109.5
H70B C70 H70C 109.5
C74 C71 C73 103.8(10)
C74 C71 C72 107.9(10)
C73 C71 C72 109.5(10)
C74 C71 P3 108.5(8)
C73 C71 P3 110.4(8)
C72 C71 P3 116.0(8)
C71 C72 H72A 109.5
C71 C72 H72B 109.5
H72A C72 H72B 109.5
C71 C72 H72C 109.5
H72A C72 H72C 109.5
H72B C72 H72C 109.5
C71 C73 H73A 109.5
C71 C73 H73B 109.5
H73A C73 H73B 109.5
C71 C73 H73C 109.5
H73A C73 H73C 109.5
H73B C73 H73C 109.5
C71 C74 H74A 109.5
C71 C74 H74B 109.5
H74A C74 H74B 109.5
C71 C74 H74C 109.5
H74A C74 H74C 109.5
H74B C74 H74C 109.5
C78 C75 C77 109.7(11)
C78 C75 C76 105.1(10)
C77 C75 C76 107.1(10)
C78 C75 P3 107.8(8)
C77 C75 P3 114.9(9)
C76 C75 P3 111.7(9)
C75 C76 H76A 109.5
C75 C76 H76B 109.5
H76A C76 H76B 109.5
C75 C76 H76C 109.5
H76A C76 H76C 109.5
H76B C76 H76C 109.5
C75 C77 H77A 109.5
C75 C77 H77B 109.5
H77A C77 H77B 109.5
C75 C77 H77C 109.5
H77A C77 H77C 109.5
H77B C77 H77C 109.5
C75 C78 H78A 109.5
C75 C78 H78B 109.5
H78A C78 H78B 109.5
C75 C78 H78C 109.5
H78A C78 H78C 109.5
H78B C78 H78C 109.5
C82 C79 C81 107.8(10)
C82 C79 C80 109.3(11)
C81 C79 C80 105.0(10)
C82 C79 P4 115.2(9)
C81 C79 P4 110.2(9)
C80 C79 P4 108.9(8)
C79 C80 H80A 109.5
C79 C80 H80B 109.5
H80A C80 H80B 109.5
C79 C80 H80C 109.5
H80A C80 H80C 109.5
H80B C80 H80C 109.5
C79 C81 H81A 109.5
C79 C81 H81B 109.5
H81A C81 H81B 109.5
C79 C81 H81C 109.5
H81A C81 H81C 109.5
H81B C81 H81C 109.5
C79 C82 H82A 109.5
C79 C82 H82B 109.5
H82A C82 H82B 109.5
C79 C82 H82C 109.5
H82A C82 H82C 109.5
H82B C82 H82C 109.5
C86 C83 C85 108.7(10)
C86 C83 C84 108.6(11)
C85 C83 C84 107.8(10)
C86 C83 P4 108.0(8)
C85 C83 P4 113.2(8)
C84 C83 P4 110.4(8)
C83 C84 H84A 109.5
C83 C84 H84B 109.5
H84A C84 H84B 109.5
C83 C84 H84C 109.5
H84A C84 H84C 109.5
H84B C84 H84C 109.5
C83 C85 H85A 109.5
C83 C85 H85B 109.5
H85A C85 H85B 109.5
C83 C85 H85C 109.5
H85A C85 H85C 109.5
H85B C85 H85C 109.5
C83 C86 H86A 109.5
C83 C86 H86B 109.5
H86A C86 H86B 109.5
C83 C86 H86C 109.5
H86A C86 H86C 109.5
H86B C86 H86C 109.5
C90 C87 C89 106.3(10)
C90 C87 C88 107.3(10)
C89 C87 C88 107.9(10)
C90 C87 P4 110.6(8)
C89 C87 P4 109.3(8)
C88 C87 P4 115.0(8)
C87 C88 H88A 109.5
C87 C88 H88B 109.5
H88A C88 H88B 109.5
C87 C88 H88C 109.5
H88A C88 H88C 109.5
H88B C88 H88C 109.5
C87 C89 H89A 109.5
C87 C89 H89B 109.5
H89A C89 H89B 109.5
C87 C89 H89C 109.5
H89A C89 H89C 109.5
H89B C89 H89C 109.5
C87 C90 H90A 109.5
C87 C90 H90B 109.5
H90A C90 H90B 109.5
C87 C90 H90C 109.5
H90A C90 H90C 109.5
H90B C90 H90C 109.5

loop_
_geom_bond_atom_site_label_1
_geom_bond_atom_site_label_2
_geom_bond_distance
Pt1 C33 1.975(11)
Pt1 P1 2.298(3)
Pt1 Os3 2.7353(6)
Pt1 Os2 2.8339(6)
Pt2 C41 1.868(12)
Pt2 P2 2.402(3)
Pt2 Os3 2.8093(6)
Pt2 Os2 2.8350(7)
Pt2 Os1 2.8821(6)
Pt2 H2 1.76(2)
Pt3 C36 1.953(11)
Pt3 P3 2.304(3)
Pt3 Os6 2.7521(6)
Pt3 Os5 2.8557(6)
Pt4 C42 1.868(13)
Pt4 P4 2.402(3)
Pt4 Os5 2.8242(6)
Pt4 Os6 2.8521(6)
Pt4 Os4 2.8642(6)
Pt4 H4 1.75(2)
Os1 C13 1.886(12)
Os1 C11 1.911(13)
Os1 C12 1.911(13)
Os1 Os2 2.7757(6)
Os1 Os3 2.9217(6)
Os1 H2 1.75(2)
Os1 H1 1.74(2)
Os2 C23 1.872(13)
Os2 C21 1.906(12)
Os2 C22 1.930(12)
Os2 Os3 2.7104(6)
Os3 C32 1.872(11)
Os3 C31 1.916(12)
Os3 C33 2.011(12)
Os3 H1 1.75(2)
Os4 C16 1.880(12)
Os4 C15 1.890(13)
Os4 C14 1.915(12)
Os4 Os5 2.7837(7)
Os4 Os6 2.9224(6)
Os4 H4 1.76(2)
Os4 H3 1.75(2)
Os5 C25 1.865(12)
Os5 C26 1.915(13)
Os5 C24 1.918(12)
Os5 Os6 2.7191(6)
Os6 C34 1.896(12)
Os6 C35 1.919(13)
Os6 C36 2.011(11)
Os6 H3 1.74(2)
P1 C51 1.899(12)
P1 C47 1.920(11)
P1 C43 1.928(12)
P2 C63 1.910(12)
P2 C55 1.911(11)
P2 C59 1.921(12)
P3 C75 1.910(13)
P3 C67 1.913(12)
P3 C71 1.914(12)
P4 C87 1.899(12)
P4 C79 1.905(12)
P4 C83 1.923(12)
O11 C11 1.143(14)
O12 C12 1.152(14)
O13 C13 1.146(14)
O14 C14 1.119(14)
O15 C15 1.161(14)
O16 C16 1.160(13)
O21 C21 1.153(13)
O22 C22 1.134(13)
O23 C23 1.160(14)
O24 C24 1.125(14)
O25 C25 1.183(13)
O26 C26 1.153(14)
O31 C31 1.126(13)
O32 C32 1.163(13)
O33 C33 1.191(13)
O34 C34 1.133(13)
O35 C35 1.126(14)
O36 C36 1.189(12)
O41 C41 1.135(13)
O42 C42 1.134(14)
C43 C44 1.508(17)
C43 C45 1.532(16)
C43 C46 1.557(16)
C44 H44A 0.9800
C44 H44B 0.9800
C44 H44C 0.9800
C45 H45A 0.9800
C45 H45B 0.9800
C45 H45C 0.9800
C46 H46A 0.9800
C46 H46B 0.9800
C46 H46C 0.9800
C47 C48 1.524(16)
C47 C49 1.542(15)
C47 C50 1.553(15)
C48 H48A 0.9800
C48 H48B 0.9800
C48 H48C 0.9800
C49 H49A 0.9800
C49 H49B 0.9800
C49 H49C 0.9800
C50 H50A 0.9800
C50 H50B 0.9800
C50 H50C 0.9800
C51 C52 1.539(16)
C51 C53 1.551(15)
C51 C54 1.555(16)
C52 H52A 0.9800
C52 H52B 0.9800
C52 H52C 0.9800
C53 H53A 0.9800
C53 H53B 0.9800
C53 H53C 0.9800
C54 H54A 0.9800
C54 H54B 0.9800
C54 H54C 0.9800
C55 C56 1.535(15)
C55 C57 1.544(16)
C55 C58 1.547(16)
C56 H56A 0.9800
C56 H56B 0.9800
C56 H56C 0.9800
C57 H57A 0.9800
C57 H57B 0.9800
C57 H57C 0.9800
C58 H58A 0.9800
C58 H58B 0.9800
C58 H58C 0.9800
C59 C61 1.517(16)
C59 C62 1.542(16)
C59 C60 1.562(16)
C60 H60A 0.9800
C60 H60B 0.9800
C60 H60C 0.9800
C61 H61A 0.9800
C61 H61B 0.9800
C61 H61C 0.9800
C62 H62A 0.9800
C62 H62B 0.9800
C62 H62C 0.9800
C63 C64 1.521(17)
C63 C66 1.543(16)
C63 C65 1.550(16)
C64 H64A 0.9800
C64 H64B 0.9800
C64 H64C 0.9800
C65 H65A 0.9800
C65 H65B 0.9800
C65 H65C 0.9800
C66 H66A 0.9800
C66 H66B 0.9800
C66 H66C 0.9800
C67 C70 1.529(16)
C67 C68 1.551(15)
C67 C69 1.566(17)
C68 H68A 0.9800
C68 H68B 0.9800
C68 H68C 0.9800
C69 H69A 0.9800
C69 H69B 0.9800
C69 H69C 0.9800
C70 H70A 0.9800
C70 H70B 0.9800
C70 H70C 0.9800
C71 C74 1.529(17)
C71 C73 1.542(16)
C71 C72 1.556(16)
C72 H72A 0.9800
C72 H72B 0.9800
C72 H72C 0.9800
C73 H73A 0.9800
C73 H73B 0.9800
C73 H73C 0.9800
C74 H74A 0.9800
C74 H74B 0.9800
C74 H74C 0.9800
C75 C78 1.540(16)
C75 C77 1.547(17)
C75 C76 1.559(17)
C76 H76A 0.9800
C76 H76B 0.9800
C76 H76C 0.9800
C77 H77A 0.9800
C77 H77B 0.9800
C77 H77C 0.9800
C78 H78A 0.9800
C78 H78B 0.9800
C78 H78C 0.9800
C79 C82 1.521(17)
C79 C81 1.538(17)
C79 C80 1.558(16)
C80 H80A 0.9800
C80 H80B 0.9800
C80 H80C 0.9800
C81 H81A 0.9800
C81 H81B 0.9800
C81 H81C 0.9800
C82 H82A 0.9800
C82 H82B 0.9800
C82 H82C 0.9800
C83 C86 1.534(17)
C83 C85 1.546(16)
C83 C84 1.548(17)
C84 H84A 0.9800
C84 H84B 0.9800
C84 H84C 0.9800
C85 H85A 0.9800
C85 H85B 0.9800
C85 H85C 0.9800
C86 H86A 0.9800
C86 H86B 0.9800
C86 H86C 0.9800
C87 C90 1.543(16)
C87 C89 1.544(18)
C87 C88 1.565(16)
C88 H88A 0.9800
C88 H88B 0.9800
C88 H88C 0.9800
C89 H89A 0.9800
C89 H89B 0.9800
C89 H89C 0.9800
C90 H90A 0.9800
C90 H90B 0.9800
C90 H90C 0.9800
